data_7014131
loop_
_publ_author_name
'Kepert, Christopher M.'
'Bond, Alan M.'
'Deacon, Glen B.'
'Spiccia, Leone'
'Skelton, Brian W.'
'White, Allan H.'

_publ_section_title
;
 The synthesis and structure of heteroleptic tris(diimine)ruthenium(II)
 complexes.
;
_journal_issue 11
_journal_name_full 'Dalton transactions (Cambridge, England : 2003)'
_journal_page_first 1766
_journal_page_last 1774
_journal_paper_doi 10.1039/b401761g
_journal_year 2004
_chemical_formula_sum 'C38 H38 F12 N6 O P2 Ru'
_chemical_formula_weight 985.76
_space_group_IT_number 14
_symmetry_cell_setting monoclinic
_symmetry_space_group_name_Hall '-P 2ybc'
_symmetry_space_group_name_H-M 'P 1 21/c 1'
_audit_creation_date 02-12-13
_audit_creation_method Xtal3.6
_cell_angle_alpha 90.00000
_cell_angle_beta 100.6550(10)
_cell_angle_gamma 90.00000
_cell_formula_units_Z 4
_cell_length_a 12.1746(3)
_cell_length_b 11.8272(3)
_cell_length_c 28.4782(8)
_cell_measurement_temperature 293
_cell_volume 4029.92(18)
_computing_cell_refinement 'MSC/AFC Diffractometer Control'
_computing_data_collection 'MSC/AFC Diffractometer Control'
_computing_data_reduction teXan
_computing_molecular_graphics xtal
_computing_publication_material 'xtal BONDLA CIFIO'
_computing_structure_refinement 'xtal CRYLSQ'
_computing_structure_solution teXan'
_diffrn_ambient_temperature 293
_diffrn_measurement_device_type
;
Enraf Nonius CCD diffractomoter
;
_diffrn_measurement_method '\w scans'
_diffrn_radiation_detector 'CCD area detector'
_diffrn_radiation_monochromator graphite
_diffrn_radiation_source 'rotating anode'
_diffrn_radiation_type 'Mo K\a'
_diffrn_radiation_wavelength .71073
_diffrn_reflns_av_sigmaI/netI .266
_diffrn_reflns_limit_h_max 16
_diffrn_reflns_limit_h_min 0
_diffrn_reflns_limit_k_max 15
_diffrn_reflns_limit_k_min 0
_diffrn_reflns_limit_l_max 37
_diffrn_reflns_limit_l_min -37
_diffrn_reflns_number 10131
_diffrn_reflns_theta_max 28.27
_diffrn_reflns_theta_min 2.91
_diffrn_standards_decay_% 0
_exptl_absorpt_coefficient_mu .565
_exptl_absorpt_correction_type none
_exptl_absorpt_process_details
;
?
;
_exptl_crystal_colour orange
_exptl_crystal_density_diffrn 1.625
_exptl_crystal_F_000 1992
_refine_diff_density_max .844
_refine_diff_density_min -.557
_refine_ls_goodness_of_fit_all 1.095
_refine_ls_goodness_of_fit_ref 1.205
_refine_ls_hydrogen_treatment noref
_refine_ls_matrix_type full
_refine_ls_number_constraints 0
_refine_ls_number_parameters 577
_refine_ls_number_reflns 3953
_refine_ls_number_restraints 3
_refine_ls_R_factor_all .189
_refine_ls_R_factor_gt .056
_refine_ls_shift/su_max .007
_refine_ls_shift/su_mean .0005
_refine_ls_structure_factor_coef F
_refine_ls_weighting_scheme calc
_refine_ls_wR_factor_all .094
_refine_ls_wR_factor_ref .064
_reflns_d_resolution_high .75
_reflns_d_resolution_low 6.987
_reflns_Friedel_coverage 0
_reflns_limit_h_max 16
_reflns_limit_h_min 0
_reflns_limit_k_max 15
_reflns_limit_k_min 0
_reflns_limit_l_max 37
_reflns_limit_l_min -37
_reflns_number_gt 3953
_reflns_number_total 9685
_reflns_threshold_expression 'I    > 2.00 sig(I   )'
_cod_data_source_file b401761g.txt
_cod_data_source_block ck564a
_cod_original_sg_symbol_Hall -p_2ybc
_cod_original_sg_symbol_H-M P_1_21/c_1
_cod_original_formula_sum 'C38 H38 F12 N6 O1 P2 Ru1'
_cod_database_code 7014131

loop_
_symmetry_equiv_pos_as_xyz
+x,+y,+z
-x,1/2+y,1/2-z
-x,-y,-z
+x,1/2-y,1/2+z

loop_
_atom_site_label
_atom_site_fract_x
_atom_site_fract_y
_atom_site_fract_z
_atom_site_U_iso_or_equiv
_atom_site_adp_type
_atom_site_calc_flag
_atom_site_calc_attached_atom
_atom_site_occupancy
_atom_site_disorder_assembly
_atom_site_disorder_group
Ru .24098(5) .14387(5) .12895(2) .0288(3) Uani ? ? 1.00000 ? ?
P1 .2554(2) .3742(2) -.06620(9) .0555(15) Uani ? ? 1.00000 ? ?
P2 .7184(2) .0859(2) .25777(9) .0491(15) Uani ? ? 1.00000 ? ?
F1 .1331(4) .3410(6) -.0906(2) .093(4) Uani ? ? 1.00000 ? ?
F2 .2351(7) .4984(6) -.0851(3) .135(6) Uani ? ? 1.00000 ? ?
F3 .3781(5) .4105(6) -.0409(2) .097(4) Uani ? ? 1.00000 ? ?
F4 .2798(5) .2548(4) -.0436(2) .090(4) Uani ? ? 1.00000 ? ?
F5 .3035(5) .3421(6) -.1115(2) .101(5) Uani ? ? 1.00000 ? ?
F6 .2084(6) .4099(6) -.0198(2) .105(5) Uani ? ? 1.00000 ? ?
F7 .5876(4) .0564(4) .24873(17) .055(3) Uani ? ? 1.00000 ? ?
F8 .8499(4) .1138(4) .26621(18) .064(3) Uani ? ? 1.00000 ? ?
F9 .7324(17) .027(5) .3056(13) .14(2) Uani ? ? .50000 ? ?
F10 .6920(18) .197(3) .285(2) .19(3) Uani ? ? .50000 ? ?
F11 .696(2) .151(5) .2077(11) .16(2) Uani ? ? .50000 ? ?
F12 .737(2) -.024(3) .230(2) .16(3) Uani ? ? .50000 ? ?
F13 .728(2) .091(3) .3135(8) .101(17) Uani ? ? .50000 ? ?
F14 .6982(18) .2100(13) .2534(12) .090(16) Uani ? ? .50000 ? ?
F15 .7215(14) .072(3) .2036(6) .063(11) Uani ? ? .50000 ? ?
F16 .7478(17) -.0434(16) .2639(10) .067(10) Uani ? ? .50000 ? ?
O1 .1156(13) .6581(13) -.0212(5) .210(13) Uani ? ? 1.00000 ? ?
N1 .3434(5) .2775(5) .1212(2) .032(3) Uani ? ? 1.00000 ? ?
N2 .3190(5) .1703(5) .1985(2) .032(3) Uani ? ? 1.00000 ? ?
N3 .1365(5) .0198(5) .1454(2) .028(3) Uani ? ? 1.00000 ? ?
N4 .1104(5) .2384(5) .1443(2) .031(3) Uani ? ? 1.00000 ? ?
N5 .3613(5) .0392(5) .1106(2) .031(3) Uani ? ? 1.00000 ? ?
N6 .1764(5) .1182(5) .0575(2) .029(3) Uani ? ? 1.00000 ? ?
C1 .3532(6) .3278(6) .0799(3) .039(5) Uani ? ? 1.00000 ? ?
C2 .4282(7) .4142(7) .0778(3) .047(5) Uani ? ? 1.00000 ? ?
C3 .4944(8) .4508(8) .1190(4) .058(6) Uani ? ? 1.00000 ? ?
C4 .4850(7) .4005(8) .1615(3) .052(5) Uani ? ? 1.00000 ? ?
C5 .4105(6) .3139(6) .1623(3) .033(4) Uani ? ? 1.00000 ? ?
C6 .3942(6) .2554(6) .2056(3) .031(4) Uani ? ? 1.00000 ? ?
C7 .4489(7) .2837(7) .2514(3) .045(5) Uani ? ? 1.00000 ? ?
C8 .4255(7) .2237(7) .2898(3) .043(5) Uani ? ? 1.00000 ? ?
C9 .3488(6) .1397(7) .2825(3) .039(4) Uani ? ? 1.00000 ? ?
C10 .2977(6) .1139(6) .2369(3) .037(5) Uani ? ? 1.00000 ? ?
C11 .1523(6) -.0925(6) .1443(3) .035(4) Uani ? ? 1.00000 ? ?
C12 .0826(6) -.1708(6) .1597(3) .037(4) Uani ? ? 1.00000 ? ?
C13 -.0093(6) -.1331(7) .1785(3) .036(4) Uani ? ? 1.00000 ? ?
C14 -.0252(6) -.0182(6) .1800(3) .035(4) Uani ? ? 1.00000 ? ?
C15 .0451(6) .0559(6) .1630(3) .031(4) Uani ? ? 1.00000 ? ?
C16 .0314(6) .1799(6) .1621(3) .030(4) Uani ? ? 1.00000 ? ?
C17 -.0555(6) .2358(7) .1778(3) .033(4) Uani ? ? 1.00000 ? ?
C18 -.0652(6) .3516(7) .1753(3) .040(4) Uani ? ? 1.00000 ? ?
C19 .0150(7) .4091(7) .1560(3) .043(5) Uani ? ? 1.00000 ? ?
C20 .1000(6) .3515(7) .1413(3) .040(4) Uani ? ? 1.00000 ? ?
C21 -.0852(7) -.2149(7) .1970(3) .049(5) Uani ? ? 1.00000 ? ?
C22 -.1571(7) .4127(7) .1929(3) .055(6) Uani ? ? 1.00000 ? ?
C23 .4583(6) .0094(6) .1368(3) .039(5) Uani ? ? 1.00000 ? ?
C24 .5344(6) -.0603(7) .1194(3) .041(5) Uani ? ? 1.00000 ? ?
C25 .5091(6) -.1017(7) .0741(3) .041(5) Uani ? ? 1.00000 ? ?
C26 .4081(6) -.0708(6) .0444(3) .035(4) Uani ? ? 1.00000 ? ?
C27 .3743(6) -.1089(7) -.0042(3) .040(5) Uani ? ? 1.00000 ? ?
C28 .2766(7) -.0707(7) -.0314(3) .040(5) Uani ? ? 1.00000 ? ?
C29 .2061(6) .0087(6) -.0120(3) .032(4) Uani ? ? 1.00000 ? ?
C30 .1077(6) .0578(7) -.0376(3) .039(5) Uani ? ? 1.00000 ? ?
C31 .0492(6) .1332(7) -.0165(3) .038(4) Uani ? ? 1.00000 ? ?
C32 .0841(6) .1614(6) .0313(3) .038(4) Uani ? ? 1.00000 ? ?
C33 .2362(6) .0429(6) .0357(3) .027(4) Uani ? ? 1.00000 ? ?
C34 .3377(6) .0010(6) .0643(3) .030(4) Uani ? ? 1.00000 ? ?
C35 .4471(7) -.1928(8) -.0243(3) .058(6) Uani ? ? 1.00000 ? ?
C36 .2364(7) -.1100(8) -.0825(3) .059(6) Uani ? ? 1.00000 ? ?
C37 .2011(16) .6674(14) .0292(12) .30(3) Uani ? ? 1.00000 ? ?
C38 .1419(17) .6037(12) .0557(7) .194(18) Uani ? ? 1.00000 ? ?
H1 .30770 .30240 .05150 .04600 Uiso ? ? 1.00000 ? ?
H2 .43309 .44780 .04750 .05500 Uiso ? ? 1.00000 ? ?
H3 .54440 .51150 .11790 .06700 Uiso ? ? 1.00000 ? ?
H4 .53160 .42380 .19050 .06200 Uiso ? ? 1.00000 ? ?
H5 .50200 .34330 .25611 .05100 Uiso ? ? 1.00000 ? ?
H6 .46299 .24299 .32071 .05000 Uiso ? ? 1.00000 ? ?
H7 .33310 .10109 .30990 .04400 Uiso ? ? 1.00000 ? ?
H8 .24659 .05259 .23230 .04700 Uiso ? ? 1.00000 ? ?
H9 .21299 -.11969 .13050 .04200 Uiso ? ? 1.00000 ? ?
H10 .09610 -.24880 .15870 .04800 Uiso ? ? 1.00000 ? ?
H11 -.08760 .01050 .19200 .03900 Uiso ? ? 1.00000 ? ?
H12 -.10900 .19310 .19050 .03900 Uiso ? ? 1.00000 ? ?
H13 .01059 .48970 .15310 .05000 Uiso ? ? 1.00000 ? ?
H14 .15540 .39321 .12890 .04900 Uiso ? ? 1.00000 ? ?
H15 -.08351 -.20130 .22990 .05900 Uiso ? ? 1.00000 ? ?
H16 -.15899 -.20469 .17961 .05900 Uiso ? ? 1.00000 ? ?
H17 -.06070 -.28940 .19240 .05900 Uiso ? ? 1.00000 ? ?
H18 -.14760 .49109 .18830 .06300 Uiso ? ? 1.00000 ? ?
H19 -.22590 .38771 .17540 .06300 Uiso ? ? 1.00000 ? ?
H20 -.15171 .39679 .22580 .06300 Uiso ? ? 1.00000 ? ?
H21 .47860 .03691 .16861 .04400 Uiso ? ? 1.00000 ? ?
H22 .60311 -.07940 .13930 .05000 Uiso ? ? 1.00000 ? ?
H23 .55931 -.15081 .06200 .04800 Uiso ? ? 1.00000 ? ?
H24 .08210 .03501 -.07000 .04200 Uiso ? ? 1.00000 ? ?
H25 -.01510 .16530 -.03389 .04400 Uiso ? ? 1.00000 ? ?
H26 .04190 .21470 .04590 .04200 Uiso ? ? 1.00000 ? ?
H27 .40519 -.26020 -.03270 .07400 Uiso ? ? 1.00000 ? ?
H28 .46601 -.16140 -.05310 .07400 Uiso ? ? 1.00000 ? ?
H29 .51110 -.20680 -.00209 .07400 Uiso ? ? 1.00000 ? ?
H30 .16700 -.07850 -.09480 .07800 Uiso ? ? 1.00000 ? ?
H31 .29039 -.09169 -.10090 .07800 Uiso ? ? 1.00000 ? ?
H32 .22940 -.19159 -.08139 .07800 Uiso ? ? 1.00000 ? ?
H33 .26937 .62770 .03434 .52300 Uiso ? ? 1.00000 ? ?
H34 .20818 .73595 .04639 .52300 Uiso ? ? 1.00000 ? ?
H35 .17143 .59279 .09040 .66900 Uiso ? ? 1.00000 ? ?
H36 .06452 .63368 .05623 .66900 Uiso ? ? 1.00000 ? ?
H37 .12571 .52543 .04417 .66900 Uiso ? ? 1.00000 ? ?

loop_
_atom_site_aniso_label
_atom_site_aniso_U_11
_atom_site_aniso_U_22
_atom_site_aniso_U_33
_atom_site_aniso_U_12
_atom_site_aniso_U_13
_atom_site_aniso_U_23
Ru .0263(3) .0349(3) .0253(3) -.0001(3) .0051(2) .0011(3)
P1 .0539(15) .0713(18) .0426(16) .0017(14) .0126(12) .0165(14)
P2 .0405(14) .0644(18) .0436(17) -.0086(12) .0106(11) -.0034(13)
F1 .054(3) .151(6) .075(4) -.012(4) .014(3) -.014(4)
F2 .151(7) .100(5) .145(7) .011(5) .006(6) .060(5)
F3 .083(4) .136(6) .065(4) -.032(4) -.004(3) .019(4)
F4 .074(4) .063(4) .145(6) .013(3) .050(4) .029(4)
F5 .085(4) .180(7) .047(4) -.040(5) .033(3) -.032(4)
F6 .111(5) .142(6) .069(5) .044(5) .032(4) -.003(4)
F7 .039(3) .067(3) .061(4) -.004(2) .012(2) -.003(3)
F8 .045(3) .089(4) .057(4) -.019(3) .010(2) -.008(3)
F9 .042(9) .29(4) .09(3) -.016(17) -.020(13) .13(3)
F10 .029(10) .16(3) .36(5) -.006(13) -.00(2) -.19(3)
F11 .111(19) .26(4) .09(2) -.06(2) -.022(15) .10(3)
F12 .078(16) .14(3) .28(4) -.03(2) .08(3) -.15(3)
F13 .124(18) .15(2) .041(12) -.040(17) .051(11) -.040(15)
F14 .068(12) .021(8) .19(3) .005(6) .043(16) .011(13)
F15 .039(8) .122(17) .030(9) -.028(12) .010(6) -.016(12)
F16 .043(7) .061(10) .096(17) -.002(7) .007(11) .014(14)
O1 .232(16) .201(13) .188(13) .154(12) .014(11) .007(10)
N1 .034(4) .037(4) .026(4) -.001(3) .012(3) .002(3)
N2 .029(3) .037(4) .031(4) .004(3) .008(3) -.001(3)
N3 .025(3) .033(4) .024(4) .003(3) .005(3) .002(3)
N4 .030(4) .029(4) .032(4) .001(3) .004(3) .001(3)
N5 .027(4) .040(4) .025(4) -.001(3) .000(3) .002(3)
N6 .028(3) .031(4) .026(4) -.001(3) .004(3) .001(3)
C1 .035(5) .040(5) .045(6) -.005(4) .013(4) -.010(4)
C2 .058(6) .050(5) .038(6) -.002(5) .022(5) .003(5)
C3 .064(6) .066(6) .047(7) -.029(5) .019(5) -.004(5)
C4 .051(6) .065(6) .039(6) -.021(5) .004(4) -.003(5)
C5 .034(4) .040(4) .027(5) -.003(4) .010(4) -.005(4)
C6 .030(4) .035(5) .027(5) .004(4) .000(3) -.004(4)
C7 .047(5) .038(5) .049(6) .003(4) .006(5) -.004(4)
C8 .054(6) .047(5) .027(5) .006(5) .002(4) -.007(4)
C9 .044(5) .046(5) .029(5) .003(5) .008(4) .006(4)
C10 .034(4) .045(5) .032(5) .000(4) .008(4) .007(4)
C11 .038(5) .036(5) .033(5) .006(4) .008(4) .004(4)
C12 .045(5) .032(5) .034(5) -.000(4) .005(4) .003(4)
C13 .038(4) .040(5) .030(5) -.010(4) .003(3) .006(4)
C14 .035(5) .042(5) .028(5) .001(4) .008(4) .002(4)
C15 .031(4) .038(4) .021(4) .004(4) .000(3) .003(4)
C16 .024(4) .036(4) .027(5) -.001(3) -.000(3) .004(3)
C17 .028(4) .048(5) .022(4) -.004(4) -.000(3) .004(4)
C18 .040(5) .045(5) .037(5) .006(4) .009(4) .000(5)
C19 .055(6) .037(5) .037(5) .006(4) .010(4) -.004(4)
C20 .042(5) .038(5) .042(5) -.002(4) .013(4) .004(4)
C21 .048(5) .052(5) .048(6) -.009(5) .010(4) .002(5)
C22 .055(6) .052(6) .061(7) .015(5) .021(5) .005(5)
C23 .035(5) .042(5) .038(5) .001(4) .002(4) -.001(4)
C24 .033(5) .049(5) .039(6) .006(4) .001(4) .003(4)
C25 .035(5) .050(5) .040(6) .006(4) .012(4) -.000(4)
C26 .032(4) .042(5) .032(5) -.005(4) .007(4) -.000(4)
C27 .036(5) .051(5) .035(5) -.000(4) .007(4) -.001(4)
C28 .040(5) .051(5) .029(5) -.006(4) .010(4) -.011(4)
C29 .029(4) .042(5) .024(5) -.010(4) .005(3) .004(4)
C30 .037(5) .047(5) .033(5) -.008(4) .003(4) .003(4)
C31 .030(4) .045(5) .036(5) -.003(4) -.000(4) .005(4)
C32 .036(4) .044(5) .034(5) .004(4) .007(4) .007(4)
C33 .029(4) .035(4) .019(4) -.003(4) .006(3) .010(3)
C34 .030(4) .033(4) .028(5) -.003(3) .009(4) -.002(4)
C35 .050(6) .078(6) .047(6) .012(5) .009(5) -.018(5)
C36 .052(6) .089(7) .034(5) .008(5) .002(4) -.014(5)
C37 .20(2) .082(13) .71(6) .022(14) .32(3) .07(2)
C38 .27(2) .072(10) .30(3) .062(12) .21(2) .036(12)

loop_
_atom_type_symbol
_atom_type_description
_atom_type_oxidation_number
_atom_type_number_in_cell
_atom_type_scat_dispersion_real
_atom_type_scat_dispersion_imag
_atom_type_scat_source
C ? 0 152 .002 .002 'Int Tables Vol IV Tables 2.2B and 2.3.1'
H ? 0 152 0 0 'Int Tables Vol IV Tables 2.2B and 2.3.1'
F ? 0 48 .014 .01 'Int Tables Vol IV Tables 2.2B and 2.3.1'
N ? 0 24 .004 .003 'Int Tables Vol IV Tables 2.2B and 2.3.1'
O ? 0 4 .008 .006 'Int Tables Vol IV Tables 2.2B and 2.3.1'
P ? 0 8 .09 .095 'Int Tables Vol IV Tables 2.2B and 2.3.1'
Ru ? 0 4 -1.42 .836 'Int Tables Vol IV Tables 2.2B and 2.3.1'

loop_
_diffrn_attenuator_code
_diffrn_attenuator_scale
? ?

loop_
_geom_angle_atom_site_label_1
_geom_angle_atom_site_label_2
_geom_angle_atom_site_label_3
_geom_angle_site_symmetry_1
_geom_angle_site_symmetry_2
_geom_angle_site_symmetry_3
_geom_angle
_geom_angle_publ_flag
N1 Ru N2 . . . 78.7(2) ?
N1 Ru N3 . . . 172.2(3) ?
N1 Ru N4 . . . 96.5(2) ?
N1 Ru N5 . . . 87.7(2) ?
N1 Ru N6 . . . 97.8(2) ?
N2 Ru N3 . . . 94.8(2) ?
N2 Ru N4 . . . 87.1(2) ?
N2 Ru N5 . . . 96.5(2) ?
N2 Ru N6 . . . 174.9(2) ?
N3 Ru N4 . . . 78.7(2) ?
N3 Ru N5 . . . 97.4(2) ?
N3 Ru N6 . . . 88.9(2) ?
N4 Ru N5 . . . 174.9(2) ?
N4 Ru N6 . . . 97.0(2) ?
N5 Ru N6 . . . 79.6(2) ?
F1 P1 F2 . . . 90.3(4) ?
F1 P1 F3 . . . 178.6(4) ?
F1 P1 F4 . . . 92.8(3) ?
F1 P1 F5 . . . 92.5(3) ?
F1 P1 F6 . . . 88.7(3) ?
F2 P1 F3 . . . 88.7(4) ?
F2 P1 F4 . . . 175.5(4) ?
F2 P1 F5 . . . 90.2(4) ?
F2 P1 F6 . . . 88.8(4) ?
F3 P1 F4 . . . 88.1(3) ?
F3 P1 F5 . . . 88.6(3) ?
F3 P1 F6 . . . 90.2(3) ?
F4 P1 F5 . . . 92.8(4) ?
F4 P1 F6 . . . 88.1(4) ?
F5 P1 F6 . . . 178.4(4) ?
F7 P2 F8 . . . 179.0(3) ?
F7 P2 F9 . . . 89.3(9) ?
F7 P2 F10 . . . 88.5(8) ?
F7 P2 F11 . . . 87.8(11) ?
F7 P2 F12 . . . 88.4(10) ?
F7 P2 F13 . . . 93.2(11) ?
F7 P2 F14 . . . 93.3(9) ?
F7 P2 F15 . . . 91.3(7) ?
F7 P2 F16 . . . 90.3(8) ?
F8 P2 F9 . . . 90.9(9) ?
F8 P2 F10 . . . 92.4(8) ?
F8 P2 F11 . . . 92.0(11) ?
F8 P2 F12 . . . 90.7(10) ?
F8 P2 F13 . . . 87.5(11) ?
F8 P2 F14 . . . 87.4(9) ?
F8 P2 F15 . . . 88.0(7) ?
F8 P2 F16 . . . 89.0(8) ?
F9 P2 F10 . . . 87(3) ?
F9 P2 F11 . . . 176.4(17) ?
F9 P2 F12 . . . 94(3) ?
F10 P2 F11 . . . 91(3) ?
F10 P2 F12 . . . 176.9(13) ?
F11 P2 F12 . . . 88(3) ?
F13 P2 F14 . . . 91.4(18) ?
F13 P2 F15 . . . 173.3(14) ?
F13 P2 F16 . . . 87.5(17) ?
F14 P2 F15 . . . 93.4(17) ?
F14 P2 F16 . . . 176.3(11) ?
F15 P2 F16 . . . 87.5(16) ?
Ru N1 C1 . . . 126.1(5) ?
Ru N1 C5 . . . 115.5(5) ?
C1 N1 C5 . . . 118.3(6) ?
Ru N2 C6 . . . 116.0(5) ?
Ru N2 C10 . . . 125.6(5) ?
C6 N2 C10 . . . 118.3(6) ?
Ru N3 C11 . . . 127.2(5) ?
Ru N3 C15 . . . 116.1(5) ?
C11 N3 C15 . . . 116.5(6) ?
Ru N4 C16 . . . 115.5(5) ?
Ru N4 C20 . . . 126.5(5) ?
C16 N4 C20 . . . 117.8(6) ?
Ru N5 C23 . . . 128.3(5) ?
Ru N5 C34 . . . 114.2(4) ?
C23 N5 C34 . . . 117.4(7) ?
Ru N6 C32 . . . 128.6(5) ?
Ru N6 C33 . . . 114.0(4) ?
C32 N6 C33 . . . 117.4(6) ?
N1 C1 C2 . . . 122.2(7) ?
N1 C1 H1 . . . 118.5 ?
C2 C1 H1 . . . 119.3 ?
C1 C2 C3 . . . 119.3(9) ?
C1 C2 H2 . . . 119.7 ?
C3 C2 H2 . . . 121.0 ?
C2 C3 C4 . . . 119.2(9) ?
C2 C3 H3 . . . 119.6 ?
C4 C3 H3 . . . 121.1 ?
C3 C4 C5 . . . 120.2(8) ?
C3 C4 H4 . . . 120.4 ?
C5 C4 H4 . . . 119.4 ?
N1 C5 C4 . . . 120.9(7) ?
N1 C5 C6 . . . 114.9(6) ?
C4 C5 C6 . . . 124.2(7) ?
N2 C6 C5 . . . 114.9(6) ?
N2 C6 C7 . . . 120.9(7) ?
C5 C6 C7 . . . 124.2(7) ?
C6 C7 C8 . . . 119.1(7) ?
C6 C7 H5 . . . 120.4 ?
C8 C7 H5 . . . 120.4 ?
C7 C8 C9 . . . 119.7(7) ?
C7 C8 H6 . . . 118.8 ?
C9 C8 H6 . . . 121.5 ?
C8 C9 C10 . . . 119.4(8) ?
C8 C9 H7 . . . 117.6 ?
C10 C9 H7 . . . 123.1 ?
N2 C10 C9 . . . 122.6(7) ?
N2 C10 H8 . . . 119.1 ?
C9 C10 H8 . . . 118.3 ?
N3 C11 C12 . . . 123.8(7) ?
N3 C11 H9 . . . 117.8 ?
C12 C11 H9 . . . 118.3 ?
C11 C12 C13 . . . 119.3(7) ?
C11 C12 H10 . . . 121.8 ?
C13 C12 H10 . . . 118.9 ?
C12 C13 C14 . . . 117.1(7) ?
C12 C13 C21 . . . 121.1(7) ?
C14 C13 C21 . . . 121.8(7) ?
C13 C14 C15 . . . 121.3(7) ?
C13 C14 H11 . . . 119.4 ?
C15 C14 H11 . . . 119.3 ?
N3 C15 C14 . . . 122.0(7) ?
N3 C15 C16 . . . 113.6(6) ?
C14 C15 C16 . . . 124.4(7) ?
N4 C16 C15 . . . 115.3(6) ?
N4 C16 C17 . . . 120.8(7) ?
C15 C16 C17 . . . 123.9(7) ?
C16 C17 C18 . . . 121.3(7) ?
C16 C17 H12 . . . 119.1 ?
C18 C17 H12 . . . 119.5 ?
C17 C18 C19 . . . 116.8(7) ?
C17 C18 C22 . . . 121.8(8) ?
C19 C18 C22 . . . 121.4(8) ?
C18 C19 C20 . . . 120.4(7) ?
C18 C19 H13 . . . 119.4 ?
C20 C19 H13 . . . 120.2 ?
N4 C20 C19 . . . 122.9(8) ?
N4 C20 H14 . . . 118.3 ?
C19 C20 H14 . . . 118.8 ?
C13 C21 H15 . . . 109.7 ?
C13 C21 H16 . . . 108.6 ?
C13 C21 H17 . . . 108.7 ?
H15 C21 H16 . . . 109.9 ?
H15 C21 H17 . . . 110.2 ?
H16 C21 H17 . . . 109.8 ?
C18 C22 H18 . . . 108.1 ?
C18 C22 H19 . . . 108.7 ?
C18 C22 H20 . . . 108.5 ?
H18 C22 H19 . . . 110.8 ?
H18 C22 H20 . . . 110.0 ?
H19 C22 H20 . . . 110.7 ?
N5 C23 C24 . . . 122.6(7) ?
N5 C23 H21 . . . 119.6 ?
C24 C23 H21 . . . 117.8 ?
C23 C24 C25 . . . 119.9(7) ?
C23 C24 H22 . . . 120.0 ?
C25 C24 H22 . . . 120.1 ?
C24 C25 C26 . . . 119.7(8) ?
C24 C25 H23 . . . 121.0 ?
C26 C25 H23 . . . 119.3 ?
C25 C26 C27 . . . 124.0(7) ?
C25 C26 C34 . . . 116.6(7) ?
C27 C26 C34 . . . 119.4(6) ?
C26 C27 C28 . . . 120.2(8) ?
C26 C27 C35 . . . 119.1(7) ?
C28 C27 C35 . . . 120.6(7) ?
C27 C28 C29 . . . 120.7(7) ?
C27 C28 C36 . . . 122.2(8) ?
C29 C28 C36 . . . 117.1(7) ?
C28 C29 C30 . . . 125.2(7) ?
C28 C29 C33 . . . 119.4(6) ?
C30 C29 C33 . . . 115.4(7) ?
C29 C30 C31 . . . 120.7(7) ?
C29 C30 H24 . . . 118.5 ?
C31 C30 H24 . . . 120.7 ?
C30 C31 C32 . . . 120.2(7) ?
C30 C31 H25 . . . 119.7 ?
C32 C31 H25 . . . 120.1 ?
N6 C32 C31 . . . 122.1(7) ?
N6 C32 H26 . . . 118.4 ?
C31 C32 H26 . . . 119.5 ?
N6 C33 C29 . . . 124.3(6) ?
N6 C33 C34 . . . 116.1(6) ?
C29 C33 C34 . . . 119.6(7) ?
N5 C34 C26 . . . 123.6(6) ?
N5 C34 C33 . . . 115.8(6) ?
C26 C34 C33 . . . 120.5(7) ?
C27 C35 H27 . . . 108.6 ?
C27 C35 H28 . . . 108.5 ?
C27 C35 H29 . . . 109.6 ?
H27 C35 H28 . . . 108.1 ?
H27 C35 H29 . . . 111.5 ?
H28 C35 H29 . . . 110.3 ?
C28 C36 H30 . . . 110.3 ?
C28 C36 H31 . . . 109.2 ?
C28 C36 H32 . . . 106.7 ?
H30 C36 H31 . . . 112.3 ?
H30 C36 H32 . . . 109.4 ?
H31 C36 H32 . . . 108.8 ?
O1 C37 C38 . . . 97.7(14) ?
O1 C37 H33 . . . 121 ?
O1 C37 H34 . . . 120.2 ?
C38 C37 H33 . . . 100 ?
C38 C37 H34 . . . 101 ?
H33 C37 H34 . . . 111 ?
C37 C38 H35 . . . 119 ?
C37 C38 H36 . . . 113 ?
C37 C38 H37 . . . 115 ?
H35 C38 H36 . . . 101 ?
H35 C38 H37 . . . 102.8 ?
H36 C38 H37 . . . 101.8 ?

loop_
_geom_bond_atom_site_label_1
_geom_bond_atom_site_label_2
_geom_bond_site_symmetry_1
_geom_bond_site_symmetry_2
_geom_bond_distance
_geom_bond_publ_flag
Ru N1 . . 2.050(6) ?
Ru N2 . . 2.056(6) ?
Ru N3 . . 2.052(6) ?
Ru N4 . . 2.056(6) ?
Ru N5 . . 2.058(6) ?
Ru N6 . . 2.064(6) ?
P1 F1 . . 1.572(6) ?
P1 F2 . . 1.568(8) ?
P1 F3 . . 1.593(6) ?
P1 F4 . . 1.558(6) ?
P1 F5 . . 1.558(7) ?
P1 F6 . . 1.592(7) ?
P2 F7 . . 1.603(5) ?
P2 F8 . . 1.609(5) ?
P2 F9 . . 1.51(4) ?
P2 F10 . . 1.59(5) ?
P2 F11 . . 1.60(4) ?
P2 F12 . . 1.56(5) ?
P2 F13 . . 1.57(2) ?
P2 F14 . . 1.489(16) ?
P2 F15 . . 1.558(17) ?
P2 F16 . . 1.573(19) ?
O1 C37 . . 1.61(3) ?
N1 C1 . . 1.345(11) ?
N1 C5 . . 1.366(9) ?
N2 C6 . . 1.350(9) ?
N2 C10 . . 1.347(10) ?
N3 C11 . . 1.344(9) ?
N3 C15 . . 1.370(10) ?
N4 C16 . . 1.358(10) ?
N4 C20 . . 1.344(10) ?
N5 C23 . . 1.322(9) ?
N5 C34 . . 1.373(10) ?
N6 C32 . . 1.331(9) ?
N6 C33 . . 1.369(10) ?
C1 C2 . . 1.378(12) ?
C1 H1 . . .941 ?
C2 C3 . . 1.365(12) ?
C2 H2 . . .962 ?
C3 C4 . . 1.372(14) ?
C3 H3 . . .946 ?
C4 C5 . . 1.371(12) ?
C4 H4 . . .953 ?
C5 C6 . . 1.459(11) ?
C6 C7 . . 1.391(11) ?
C7 C8 . . 1.376(13) ?
C7 H5 . . .949 ?
C8 C9 . . 1.353(12) ?
C8 H6 . . .943 ?
C9 C10 . . 1.366(11) ?
C9 H7 . . .954 ?
C10 H8 . . .948 ?
C11 C12 . . 1.381(11) ?
C11 H9 . . .955 ?
C12 C13 . . 1.398(12) ?
C12 H10 . . .939 ?
C13 C14 . . 1.374(11) ?
C13 C21 . . 1.500(12) ?
C14 C15 . . 1.375(11) ?
C14 H11 . . .951 ?
C15 C16 . . 1.475(10) ?
C16 C17 . . 1.390(11) ?
C17 C18 . . 1.375(11) ?
C17 H12 . . .947 ?
C18 C19 . . 1.385(12) ?
C18 C22 . . 1.494(13) ?
C19 C20 . . 1.368(12) ?
C19 H13 . . .957 ?
C20 H14 . . .954 ?
C21 H15 . . .947 ?
C21 H16 . . .950 ?
C21 H17 . . .947 ?
C22 H18 . . .946 ?
C22 H19 . . .939 ?
C22 H20 . . .947 ?
C23 C24 . . 1.397(12) ?
C23 H21 . . .952 ?
C24 C25 . . 1.362(12) ?
C24 H22 . . .947 ?
C25 C26 . . 1.407(10) ?
C25 H23 . . .952 ?
C26 C27 . . 1.441(11) ?
C26 C34 . . 1.398(11) ?
C27 C28 . . 1.371(10) ?
C27 C35 . . 1.513(13) ?
C28 C29 . . 1.449(11) ?
C28 C36 . . 1.521(12) ?
C29 C30 . . 1.407(10) ?
C29 C33 . . 1.398(10) ?
C30 C31 . . 1.350(12) ?
C30 H24 . . .957 ?
C31 C32 . . 1.389(11) ?
C31 H25 . . .927 ?
C32 H26 . . .956 ?
C33 C34 . . 1.437(9) ?
C35 H27 . . .952 ?
C35 H28 . . .966 ?
C35 H29 . . .924 ?
C36 H30 . . .930 ?
C36 H31 . . .938 ?
C36 H32 . . .970 ?
C37 C38 . . 1.36(3) ?
C37 H33 . . .942 ?
C37 H34 . . .94 ?
C38 H35 . . 1.00 ?
C38 H36 . . 1.01 ?
C38 H37 . . .989 ?

loop_
_geom_hbond_atom_site_label_D
_geom_hbond_atom_site_label_H
_geom_hbond_atom_site_label_A
_geom_hbond_site_symmetry_D
_geom_hbond_site_symmetry_H
_geom_hbond_site_symmetry_A
_geom_hbond_distance_DH
_geom_hbond_distance_HA
_geom_hbond_distance_DA
_geom_hbond_angle_DHA
_geom_hbond_publ_flag
? ? ? ? ? ? ? ? ? ? ?

loop_
_geom_torsion_atom_site_label_1
_geom_torsion_atom_site_label_2
_geom_torsion_atom_site_label_3
_geom_torsion_atom_site_label_4
_geom_torsion_site_symmetry_1
_geom_torsion_site_symmetry_2
_geom_torsion_site_symmetry_3
_geom_torsion_site_symmetry_4
_geom_torsion
_geom_torsion_publ_flag
? ? ? ? ? ? ? ? ? ?
